data_4309218
loop_
_publ_author_name
'Bao-Qing Ma'
'Karen L. Mulfort'
'Joseph T. Hupp'

_publ_section_title
;
Microporous Pillared Paddle-Wheel Frameworks Based on Mixed-Ligand
Coordination of Zinc Ions
;
_journal_name_full 'Inorganic Chemistry'
_journal_page_first 4912
_journal_page_last 4914
_journal_paper_doi 10.1021/ic050452i
_journal_volume 44
_journal_year 2005
_chemical_formula_sum 'C34 H20 N2 O8 Zn2'
_chemical_formula_weight 715.26
_chemical_name_systematic
; 
 ? 
;
_space_group_IT_number 2
_symmetry_cell_setting triclinic
_symmetry_space_group_name_Hall '-P 1'
_symmetry_space_group_name_H-M 'P -1'
_atom_sites_solution_hydrogens geom
_atom_sites_solution_primary direct
_atom_sites_solution_secondary difmap
_audit_creation_method SHELXL-97
_cell_angle_alpha 85.310(2)
_cell_angle_beta 70.710(2)
_cell_angle_gamma 84.193(2)
_cell_formula_units_Z 2
_cell_length_a 12.9758(15)
_cell_length_b 13.1095(15)
_cell_length_c 13.9258(16)
_cell_measurement_temperature 120(1)
_cell_volume 2221.5(4)
_computing_cell_refinement SMART
_computing_data_collection SMART
_computing_data_reduction SAINT
_computing_molecular_graphics XP
_computing_publication_material XCIF
_computing_structure_refinement 'SHELXL-97 (Sheldrick, 1997)'
_computing_structure_solution 'SHELXS-97 (Sheldrick, 1990)'
_diffrn_ambient_temperature 120(2)
_diffrn_measured_fraction_theta_full 0.885
_diffrn_measured_fraction_theta_max 0.885
_diffrn_measurement_device_type 'SMART CCD 1000'
_diffrn_radiation_monochromator graphite
_diffrn_radiation_source 'fine-focus sealed tube'
_diffrn_radiation_type MoK\a
_diffrn_radiation_wavelength 0.71073
_diffrn_reflns_av_R_equivalents 0.0673
_diffrn_reflns_av_sigmaI/netI 0.1381
_diffrn_reflns_limit_h_max 17
_diffrn_reflns_limit_h_min -17
_diffrn_reflns_limit_k_max 16
_diffrn_reflns_limit_k_min -17
_diffrn_reflns_limit_l_max 18
_diffrn_reflns_limit_l_min -17
_diffrn_reflns_number 20386
_diffrn_reflns_theta_full 28.86
_diffrn_reflns_theta_max 28.86
_diffrn_reflns_theta_min 1.55
_exptl_absorpt_coefficient_mu 1.118
_exptl_absorpt_correction_T_max 0.873
_exptl_absorpt_correction_T_min 0.786
_exptl_absorpt_correction_type face-index
_exptl_crystal_colour clolorless
_exptl_crystal_density_diffrn 1.069
_exptl_crystal_density_method 'not measured'
_exptl_crystal_description block
_exptl_crystal_F_000 724
_exptl_crystal_size_max 0.12
_exptl_crystal_size_mid 0.08
_exptl_crystal_size_min 0.08
_refine_diff_density_max 0.806
_refine_diff_density_min -0.574
_refine_diff_density_rms 0.084
_refine_ls_extinction_method none
_refine_ls_goodness_of_fit_ref 0.766
_refine_ls_hydrogen_treatment mixed
_refine_ls_matrix_type full
_refine_ls_number_parameters 489
_refine_ls_number_reflns 10300
_refine_ls_number_restraints 661
_refine_ls_restrained_S_all 0.760
_refine_ls_R_factor_all 0.0993
_refine_ls_R_factor_gt 0.0488
_refine_ls_shift/su_max 0.136
_refine_ls_shift/su_mean 0.008
_refine_ls_structure_factor_coef Fsqd
_refine_ls_weighting_details 'calc w=1/[\s^2^(Fo^2^)+(0.0389P)^2^+0.0000P] where P=(Fo^2^+2Fc^2^)/3'
_refine_ls_weighting_scheme calc
_refine_ls_wR_factor_gt 0.0953
_refine_ls_wR_factor_ref 0.1042
_reflns_number_gt 4990
_reflns_number_total 10300
_reflns_threshold_expression >2sigma(I)
_cod_data_source_file ic050452isi20050325_110107.cif
_cod_data_source_block cavity
_cod_database_code 4309218

loop_
_symmetry_equiv_pos_as_xyz
'x, y, z'
'-x, -y, -z'

loop_
_atom_site_label
_atom_site_type_symbol
_atom_site_fract_x
_atom_site_fract_y
_atom_site_fract_z
_atom_site_U_iso_or_equiv
_atom_site_adp_type
_atom_site_occupancy
_atom_site_symmetry_multiplicity
_atom_site_calc_flag
_atom_site_refinement_flags
_atom_site_disorder_assembly
_atom_site_disorder_group
Zn1 Zn 0.807523(13) 0.681087(10) 0.336765(10) 0.02517(5) Uani 1 1 d U . .
Zn2 Zn 0.871071(12) 0.674384(10) 0.113549(10) 0.02415(5) Uani 1 1 d U . .
O1 O 1.03390(7) 0.66515(6) 0.10177(6) 0.0314(3) Uani 1 1 d U . .
O2 O 0.97740(7) 0.67370(7) 0.27122(7) 0.0378(3) Uani 1 1 d U . .
O3 O 1.70315(7) 0.68544(6) 0.18240(6) 0.0349(3) Uani 1 1 d U . .
O4 O 1.64562(8) 0.68805(7) 0.35140(7) 0.0421(3) Uani 1 1 d U . .
O5 O 0.80801(7) 0.83368(6) 0.29904(6) 0.0258(3) Uani 1 1 d U . .
O6 O 0.86653(7) 0.82726(6) 0.12856(6) 0.0315(3) Uani 1 1 d U . .
O7 O 0.81900(9) 1.52720(6) 0.32141(7) 0.0517(4) Uani 1 1 d U . .
O8 O 0.86879(7) 1.52196(6) 0.15105(6) 0.0283(3) Uani 1 1 d U . .
N1 N 0.86601(9) 0.67622(7) -0.02964(7) 0.0273(3) Uani 1 1 d U . .
N2 N 0.81399(9) 0.67992(7) -0.51920(7) 0.0298(3) Uani 1 1 d DU . .
C1 C 1.05161(11) 0.67168(8) 0.18473(9) 0.0270(4) Uani 1 1 d U . .
C2 C 1.16702(11) 0.67306(9) 0.18291(9) 0.0280(4) Uani 1 1 d U . .
C3 C 1.25461(11) 0.66078(11) 0.09066(10) 0.0390(5) Uani 1 1 d U . .
H3A H 1.2400 0.6526 0.0293 0.047 Uiso 1 1 calc R . .
C4 C 1.35976(12) 0.66072(11) 0.08984(10) 0.0419(5) Uani 1 1 d U . .
H4A H 1.4180 0.6502 0.0279 0.050 Uiso 1 1 calc R . .
C5 C 1.38429(11) 0.67592(9) 0.17867(10) 0.0318(4) Uani 1 1 d U . .
C6 C 1.29565(11) 0.68906(9) 0.27169(10) 0.0307(4) Uani 1 1 d U . .
C7 C 1.18748(11) 0.68673(9) 0.27029(10) 0.0308(4) Uani 1 1 d U . .
H7A H 1.1279 0.6949 0.3317 0.037 Uiso 1 1 calc R . .
C8 C 1.49134(11) 0.67825(10) 0.18101(10) 0.0348(4) Uani 1 1 d U . .
H8A H 1.5510 0.6706 0.1195 0.042 Uiso 1 1 calc R . .
C9 C 1.51261(11) 0.69114(10) 0.26900(10) 0.0346(4) Uani 1 1 d U . .
C10 C 1.42512(12) 0.70414(10) 0.36031(10) 0.0401(5) Uani 1 1 d U . .
H10A H 1.4394 0.7136 0.4215 0.048 Uiso 1 1 calc R . .
C11 C 1.32093(12) 0.70314(11) 0.36121(10) 0.0450(5) Uani 1 1 d U . .
H11A H 1.2628 0.7121 0.4235 0.054 Uiso 1 1 calc R . .
C12 C 1.62976(11) 0.68814(9) 0.26686(10) 0.0333(4) Uani 1 1 d U . .
C13 C 0.83720(10) 0.87436(9) 0.20933(9) 0.0244(4) Uani 1 1 d U . .
C14 C 0.84009(10) 0.98879(9) 0.19891(9) 0.0253(4) Uani 1 1 d U . .
C15 C 0.81834(11) 1.04516(9) 0.28335(9) 0.0326(4) Uani 1 1 d U . .
H15A H 0.7990 1.0114 0.3492 0.039 Uiso 1 1 calc R . .
C16 C 0.82442(11) 1.15249(9) 0.27338(9) 0.0311(4) Uani 1 1 d U . .
C17 C 0.85234(10) 1.20254(8) 0.17583(9) 0.0213(4) Uani 1 1 d U . .
C18 C 0.87475(12) 1.14379(9) 0.08973(10) 0.0363(5) Uani 1 1 d U . .
H18A H 0.8944 1.1766 0.0235 0.044 Uiso 1 1 calc R A .
C19 C 0.86826(12) 1.03979(9) 0.10128(10) 0.0368(5) Uani 1 1 d U . .
H19A H 0.8829 1.0011 0.0428 0.044 Uiso 1 1 calc R . .
C20 C 0.85782(9) 1.31024(8) 0.16716(9) 0.0208(4) Uani 1 1 d U . .
H20A H 0.8753 1.3445 0.1016 0.025 Uiso 1 1 calc R A .
C21 C 0.83867(11) 1.36590(9) 0.25028(9) 0.0276(4) Uani 1 1 d U A .
C22 C 0.8300(2) 1.31175(16) 0.34396(17) 0.0194(7) Uani 0.50 1 d PU A 5
H22A H 0.8296 1.3503 0.3990 0.023 Uiso 0.50 1 calc PR A 5
C22' C 0.7847(2) 1.31929(18) 0.3536(2) 0.0327(9) Uani 0.50 1 d PU A 6
H22B H 0.7523 1.3586 0.4119 0.039 Uiso 0.50 1 calc PR A 6
C23 C 0.8224(2) 1.21231(18) 0.36152(18) 0.0298(8) Uani 0.50 1 d PU A 5
H23A H 0.8159 1.1800 0.4266 0.036 Uiso 0.50 1 calc PR A 5
C23' C 0.7860(2) 1.21162(19) 0.3571(2) 0.0351(9) Uani 0.50 1 d PU A 6
H23B H 0.7584 1.1772 0.4220 0.042 Uiso 0.50 1 calc PR A 6
C24 C 0.84254(11) 1.48078(9) 0.23967(10) 0.0320(4) Uani 1 1 d U . .
C25 C 0.8705(2) 0.76405(16) -0.08545(15) 0.0508(8) Uani 0.6740(9) 1 d PU B 1
H25A H 0.8804 0.8251 -0.0583 0.061 Uiso 0.6740(9) 1 calc PR B 1
C25' C 0.7933(3) 0.7530(2) -0.0614(2) 0.0121(9) Uani 0.3260(9) 1 d PU B 2
H25B H 0.7549 0.8043 -0.0155 0.015 Uiso 0.3260(9) 1 calc PR B 2
C26 C 0.8614(2) 0.76880(15) -0.17975(15) 0.0579(8) Uani 0.6740(9) 1 d PU B 1
H26A H 0.8647 0.8328 -0.2175 0.069 Uiso 0.6740(9) 1 calc PR B 1
C26' C 0.7770(3) 0.7556(3) -0.1541(3) 0.0154(9) Uani 0.3260(9) 1 d PU B 2
H26B H 0.7253 0.8032 -0.1721 0.019 Uiso 0.3260(9) 1 calc PR B 2
C27 C 0.84674(12) 0.67778(10) -0.22350(10) 0.0397(5) Uani 1 1 d U . .
C30 C 0.83601(12) 0.67933(9) -0.32588(9) 0.0384(4) Uani 1 1 d DU B .
C28 C 0.88202(14) 0.59409(12) -0.18094(13) 0.0183(5) Uani 0.6740(9) 1 d PU B 1
H28A H 0.9010 0.5324 -0.2163 0.022 Uiso 0.6740(9) 1 calc PR B 1
C29 C 0.89138(14) 0.59560(13) -0.08729(13) 0.0194(5) Uani 0.6740(9) 1 d PU B 1
H29A H 0.9184 0.5337 -0.0604 0.023 Uiso 0.6740(9) 1 calc PR B 1
C31 C 0.81340(16) 0.76867(13) -0.37423(13) 0.0369(6) Uani 0.6740(9) 1 d PDU B 1
H31A H 0.8038 0.8320 -0.3426 0.044 Uiso 0.6740(9) 1 calc PR B 1
C32 C 0.80460(16) 0.76600(13) -0.47046(13) 0.0274(6) Uani 0.6740(9) 1 d PDU B 1
H32A H 0.7910 0.8294 -0.5041 0.033 Uiso 0.6740(9) 1 calc PR B 1
C28' C 0.8458(3) 0.5878(3) -0.1600(3) 0.0160(10) Uani 0.3260(9) 1 d PU B 2
H28B H 0.8367 0.5242 -0.1832 0.019 Uiso 0.3260(9) 1 calc PR B 2
C29' C 0.8577(3) 0.5897(2) -0.0645(2) 0.0090(9) Uani 0.3260(9) 1 d PU B 2
H29B H 0.8597 0.5276 -0.0247 0.011 Uiso 0.3260(9) 1 calc PR B 2
C31' C 0.7641(4) 0.7332(4) -0.3632(4) 0.0870(13) Uani 0.3260(9) 1 d PDU B 2
H31B H 0.7263 0.7885 -0.3223 0.104 Uiso 0.3260(9) 1 calc PR B 2
C32' C 0.7328(4) 0.7283(4) -0.4431(3) 0.0657(14) Uani 0.3260(9) 1 d PDU B 2
H32B H 0.6576 0.7505 -0.4454 0.079 Uiso 0.3260(9) 1 calc PR B 2
C33 C 0.8742(2) 0.60601(16) -0.48513(14) 0.0482(7) Uani 0.7247(14) 1 d PDU B 1
H33A H 0.9091 0.5517 -0.5286 0.058 Uiso 0.7247(14) 1 calc PR B 1
C33' C 0.7968(3) 0.5941(3) -0.4580(3) 0.0241(11) Uani 0.2753(14) 1 d PDU B 2
H33B H 0.7549 0.5412 -0.4735 0.029 Uiso 0.2753(14) 1 calc PR B 2
C34 C 0.8889(2) 0.60320(16) -0.39198(14) 0.0492(7) Uani 0.7247(14) 1 d PDU B 1
H34A H 0.9348 0.5498 -0.3731 0.059 Uiso 0.7247(14) 1 calc PR B 1
C34' C 0.8051(3) 0.5904(3) -0.3619(3) 0.0227(11) Uani 0.2753(14) 1 d PDU B 2
H34B H 0.7906 0.5296 -0.3192 0.027 Uiso 0.2753(14) 1 calc PR B 2

loop_
_atom_site_aniso_label
_atom_site_aniso_U_11
_atom_site_aniso_U_22
_atom_site_aniso_U_33
_atom_site_aniso_U_23
_atom_site_aniso_U_13
_atom_site_aniso_U_12
Zn1 0.04613(9) 0.01242(6) 0.01872(7) -0.00342(5) -0.01183(6) -0.00387(6)
Zn2 0.04348(9) 0.01239(6) 0.01831(7) -0.00354(5) -0.01167(6) -0.00239(6)
O1 0.0445(5) 0.0233(4) 0.0283(4) -0.0039(4) -0.0139(4) -0.0020(4)
O2 0.0385(5) 0.0414(5) 0.0321(5) -0.0059(4) -0.0123(4) 0.0092(5)
O3 0.0403(5) 0.0310(5) 0.0320(5) -0.0035(4) -0.0097(4) -0.0011(4)
O4 0.0507(5) 0.0458(5) 0.0347(5) -0.0012(4) -0.0144(4) -0.0253(5)
O5 0.0444(5) 0.0124(4) 0.0221(4) -0.0037(3) -0.0121(4) -0.0026(4)
O6 0.0594(6) 0.0130(4) 0.0247(4) -0.0041(3) -0.0163(4) -0.0033(4)
O7 0.1147(8) 0.0136(4) 0.0263(5) -0.0047(4) -0.0191(5) -0.0130(5)
O8 0.0480(5) 0.0134(4) 0.0258(4) -0.0009(3) -0.0143(4) -0.0051(4)
N1 0.0498(6) 0.0134(5) 0.0215(5) -0.0032(4) -0.0161(4) 0.0011(5)
N2 0.0499(7) 0.0199(5) 0.0198(5) -0.0027(4) -0.0125(5) 0.0010(5)
C1 0.0411(7) 0.0115(6) 0.0260(6) -0.0005(5) -0.0096(5) 0.0046(6)
C2 0.0423(7) 0.0181(6) 0.0248(6) -0.0014(5) -0.0143(5) 0.0042(6)
C3 0.0435(8) 0.0473(8) 0.0278(7) -0.0029(6) -0.0125(6) -0.0074(7)
C4 0.0435(8) 0.0558(9) 0.0231(7) -0.0094(6) -0.0045(6) -0.0041(8)
C5 0.0424(7) 0.0249(6) 0.0253(6) -0.0030(5) -0.0058(6) -0.0059(6)
C6 0.0424(7) 0.0250(6) 0.0248(6) -0.0043(5) -0.0096(5) -0.0050(6)
C7 0.0324(7) 0.0300(7) 0.0243(7) -0.0077(6) -0.0005(6) -0.0010(6)
C8 0.0431(8) 0.0321(7) 0.0261(7) -0.0041(6) -0.0060(6) -0.0044(7)
C9 0.0464(7) 0.0285(7) 0.0316(7) -0.0052(6) -0.0123(6) -0.0139(6)
C10 0.0528(8) 0.0461(8) 0.0241(7) -0.0097(6) -0.0110(6) -0.0151(7)
C11 0.0478(8) 0.0603(9) 0.0241(7) -0.0153(7) -0.0026(6) -0.0116(8)
C12 0.0528(8) 0.0182(6) 0.0306(7) -0.0027(5) -0.0130(6) -0.0112(6)
C13 0.0321(7) 0.0146(5) 0.0285(6) -0.0041(5) -0.0117(5) -0.0022(5)
C14 0.0358(7) 0.0141(5) 0.0274(6) -0.0005(5) -0.0120(5) -0.0028(5)
C15 0.0629(9) 0.0133(6) 0.0233(6) 0.0017(5) -0.0163(6) -0.0060(6)
C16 0.0582(8) 0.0143(6) 0.0219(6) -0.0011(5) -0.0134(6) -0.0070(6)
C17 0.0291(7) 0.0122(5) 0.0247(6) -0.0050(5) -0.0100(5) -0.0028(5)
C18 0.0723(10) 0.0173(6) 0.0196(6) -0.0013(5) -0.0133(6) -0.0104(7)
C19 0.0694(10) 0.0187(6) 0.0228(6) -0.0057(5) -0.0137(6) -0.0059(7)
C20 0.0292(7) 0.0161(5) 0.0191(6) -0.0015(5) -0.0111(5) 0.0012(5)
C21 0.0510(8) 0.0159(6) 0.0186(6) -0.0017(5) -0.0128(5) -0.0089(6)
C22 0.0321(14) 0.0099(10) 0.0105(10) 0.000 0.000 0.000
C22' 0.0485(18) 0.0125(11) 0.0272(13) 0.000 0.000 0.000
C23 0.0561(15) 0.0268(12) 0.0159(10) 0.0000(9) -0.0216(10) -0.0143(12)
C23' 0.0774(19) 0.0155(11) 0.0238(12) 0.0003(9) -0.0284(12) -0.0157(12)
C24 0.0524(8) 0.0174(6) 0.0281(7) 0.0007(5) -0.0151(6) -0.0061(6)
C25 0.1016(16) 0.0252(10) 0.0357(10) -0.0035(8) -0.0381(10) 0.0038(12)
C25' 0.0097(16) 0.0131(15) 0.0105(13) 0.000 0.000 0.001
C26 0.1300(19) 0.0167(9) 0.0341(10) -0.0003(8) -0.0434(10) 0.0183(12)
C26' 0.0092(16) 0.0206(16) 0.0188(14) -0.0044(13) -0.0077(12) 0.0021(14)
C27 0.0778(10) 0.0226(6) 0.0223(6) -0.0065(5) -0.0237(6) 0.0098(7)
C30 0.0891(10) 0.0137(6) 0.0167(6) -0.0011(5) -0.0248(6) 0.0022(7)
C28 0.0184(9) 0.0147(8) 0.0241(8) -0.0095(7) -0.0091(7) 0.0023(7)
C29 0.0098(9) 0.0180(8) 0.0257(9) 0.000 0.000 0.000
C31 0.0849(12) 0.0138(8) 0.0318(8) -0.0030(7) -0.0415(8) -0.0167(9)
C32 0.0556(12) 0.0119(8) 0.0198(8) -0.0012(7) -0.0191(8) -0.0024(8)
C28' 0.0175(19) 0.0151(15) 0.0113(14) 0.000 0.000 0.000
C29' 0.0090(16) 0.0110(14) 0.0051(13) 0.000 0.000 0.000
C31' 0.166(3) 0.0547(19) 0.0538(18) -0.0363(16) -0.0663(16) 0.061(2)
C32' 0.080(3) 0.084(2) 0.0309(19) -0.0120(19) -0.0284(15) 0.047(2)
C33 0.0542(12) 0.0562(11) 0.0427(9) -0.0331(9) -0.0285(8) 0.0239(10)
C33' 0.022(2) 0.0365(17) 0.0220(17) 0.0050(14) -0.0157(15) -0.0163(17)
C34 0.0640(13) 0.0522(12) 0.0377(9) -0.0163(9) -0.0308(8) 0.0270(11)
C34' 0.022(2) 0.0335(17) 0.0131(16) 0.0027(13) -0.0065(14) -0.0052(16)

loop_
_atom_type_symbol
_atom_type_description
_atom_type_scat_dispersion_real
_atom_type_scat_dispersion_imag
_atom_type_scat_source
C C 0.0033 0.0016 'International Tables Vol C Tables 4.2.6.8 and 6.1.1.4'
H H 0.0000 0.0000 'International Tables Vol C Tables 4.2.6.8 and 6.1.1.4'
N N 0.0061 0.0033 'International Tables Vol C Tables 4.2.6.8 and 6.1.1.4'
O O 0.0106 0.0060 'International Tables Vol C Tables 4.2.6.8 and 6.1.1.4'
Zn Zn 0.2839 1.4301 'International Tables Vol C Tables 4.2.6.8 and 6.1.1.4'

loop_
_geom_angle_atom_site_label_1
_geom_angle_atom_site_label_2
_geom_angle_atom_site_label_3
_geom_angle
_geom_angle_site_symmetry_1
_geom_angle_site_symmetry_3
_geom_angle_publ_flag
O5 Zn1 O7 160.00(4) . 1_545 ?
O5 Zn1 N2 100.46(4) . 1_556 ?
O7 Zn1 N2 98.92(4) 1_545 1_556 ?
O5 Zn1 O4 89.56(4) . 1_455 ?
O7 Zn1 O4 89.82(4) 1_545 1_455 ?
N2 Zn1 O4 105.93(4) 1_556 1_455 ?
O5 Zn1 O2 87.06(3) . . ?
O7 Zn1 O2 87.03(4) 1_545 . ?
N2 Zn1 O2 93.08(4) 1_556 . ?
O4 Zn1 O2 160.99(4) 1_455 . ?
O5 Zn1 Zn2 80.60(2) . . ?
O7 Zn1 Zn2 79.43(3) 1_545 . ?
N2 Zn1 Zn2 162.50(3) 1_556 . ?
O4 Zn1 Zn2 91.52(3) 1_455 . ?
O2 Zn1 Zn2 69.47(3) . . ?
N1 Zn2 O8 100.44(4) . 1_545 ?
N1 Zn2 O6 99.46(4) . . ?
O8 Zn2 O6 159.88(3) 1_545 . ?
N1 Zn2 O1 106.51(4) . . ?
O8 Zn2 O1 89.25(3) 1_545 . ?
O6 Zn2 O1 87.96(4) . . ?
N1 Zn2 O3 95.22(4) . 1_455 ?
O8 Zn2 O3 87.53(3) 1_545 1_455 ?
O6 Zn2 O3 87.71(3) . 1_455 ?
O1 Zn2 O3 158.25(4) . 1_455 ?
N1 Zn2 Zn1 162.95(3) . . ?
O8 Zn2 Zn1 80.72(2) 1_545 . ?
O6 Zn2 Zn1 79.38(2) . . ?
O1 Zn2 Zn1 90.49(2) . . ?
O3 Zn2 Zn1 67.77(3) 1_455 . ?
C1 O1 Zn2 114.67(7) . . ?
C1 O2 Zn1 140.89(10) . . ?
C12 O3 Zn2 142.99(11) . 1_655 ?
C12 O4 Zn1 112.57(8) . 1_655 ?
C13 O5 Zn1 125.91(7) . . ?
C13 O6 Zn2 127.91(7) . . ?
C24 O7 Zn1 127.47(8) . 1_565 ?
C24 O8 Zn2 126.34(8) . 1_565 ?
C29' N1 C29 20.02(15) . . ?
C29' N1 C25 121.8(2) . . ?
C29 N1 C25 111.58(14) . . ?
C29' N1 C25' 107.3(2) . . ?
C29 N1 C25' 111.61(18) . . ?
C25 N1 C25' 40.38(16) . . ?
C29' N1 Zn2 117.83(16) . . ?
C29 N1 Zn2 124.95(10) . . ?
C25 N1 Zn2 120.38(12) . . ?
C25' N1 Zn2 119.16(14) . . ?
C33 N2 C32 110.23(15) . . ?
C33 N2 C33' 42.5(2) . . ?
C32 N2 C33' 114.4(2) . . ?
C33 N2 C32' 113.6(2) . . ?
C32 N2 C32' 45.3(2) . . ?
C33' N2 C32' 86.8(3) . . ?
C33 N2 Zn1 120.81(10) . 1_554 ?
C32 N2 Zn1 122.58(10) . 1_554 ?
C33' N2 Zn1 120.5(2) . 1_554 ?
C32' N2 Zn1 121.9(2) . 1_554 ?
O1 C1 O2 124.18(13) . . ?
O1 C1 C2 118.62(10) . . ?
O2 C1 C2 117.16(13) . . ?
C7 C2 C3 120.17(14) . . ?
C7 C2 C1 119.57(11) . . ?
C3 C2 C1 120.27(13) . . ?
C4 C3 C2 119.93(14) . . ?
C3 C4 C5 121.58(12) . . ?
C8 C5 C4 123.53(11) . . ?
C8 C5 C6 118.06(13) . . ?
C4 C5 C6 118.40(13) . . ?
C7 C6 C11 123.28(11) . . ?
C7 C6 C5 118.57(13) . . ?
C11 C6 C5 118.15(13) . . ?
C2 C7 C6 121.33(11) . . ?
C9 C8 C5 122.14(12) . . ?
C8 C9 C10 119.58(14) . . ?
C8 C9 C12 119.31(11) . . ?
C10 C9 C12 121.09(14) . . ?
C11 C10 C9 120.14(14) . . ?
C10 C11 C6 121.91(12) . . ?
O3 C12 O4 125.10(14) . . ?
O3 C12 C9 117.90(13) . . ?
O4 C12 C9 117.00(11) . . ?
O6 C13 O5 125.91(10) . . ?
O6 C13 C14 117.10(10) . . ?
O5 C13 C14 116.97(10) . . ?
C15 C14 C19 119.20(11) . . ?
C15 C14 C13 120.69(11) . . ?
C19 C14 C13 120.09(11) . . ?
C14 C15 C16 120.73(11) . . ?
C23' C16 C17 118.34(14) . . ?
C23' C16 C15 121.14(14) . . ?
C17 C16 C15 119.61(11) . . ?
C23' C16 C23 19.24(17) . . ?
C17 C16 C23 118.15(13) . . ?
C15 C16 C23 121.27(14) . . ?
C16 C17 C18 119.11(10) . . ?
C16 C17 C20 118.92(11) . . ?
C18 C17 C20 121.97(11) . . ?
C19 C18 C17 120.23(11) . . ?
C18 C19 C14 121.10(12) . . ?
C21 C20 C17 121.58(11) . . ?
C20 C21 C22 117.70(13) . . ?
C20 C21 C22' 119.65(14) . . ?
C22 C21 C22' 22.00(16) . . ?
C20 C21 C24 120.77(11) . . ?
C22 C21 C24 120.98(14) . . ?
C22' C21 C24 117.55(13) . . ?
C23 C22 C21 125.4(2) . . ?
C23' C22' C21 113.9(2) . . ?
C22 C23 C16 116.5(2) . . ?
C16 C23' C22' 124.9(2) . . ?
O8 C24 O7 125.92(11) . . ?
O8 C24 C21 117.41(11) . . ?
O7 C24 C21 116.66(10) . . ?
N1 C25 C26 121.84(19) . . ?
C26' C25' N1 123.7(3) . . ?
C25 C26 C27 120.65(17) . . ?
C25' C26' C27 114.2(3) . . ?
C28 C27 C28' 19.67(16) . . ?
C28 C27 C26 111.47(17) . . ?
C28' C27 C26 113.6(2) . . ?
C28 C27 C30 121.94(13) . . ?
C28' C27 C30 123.85(19) . . ?
C26 C27 C30 122.54(13) . . ?
C28 C27 C26' 116.86(18) . . ?
C28' C27 C26' 104.3(2) . . ?
C26 C27 C26' 42.62(17) . . ?
C30 C27 C26' 116.75(18) . . ?
C31' C30 C31 34.4(2) . . ?
C31' C30 C34 108.0(3) . . ?
C31 C30 C34 113.11(14) . . ?
C31' C30 C34' 85.9(3) . . ?
C31 C30 C34' 113.1(2) . . ?
C34 C30 C34' 43.68(18) . . ?
C31' C30 C27 129.8(2) . . ?
C31 C30 C27 121.24(13) . . ?
C34 C30 C27 120.85(14) . . ?
C34' C30 C27 121.3(2) . . ?
C27 C28 C29 120.35(15) . . ?
N1 C29 C28 125.61(16) . . ?
C30 C31 C32 118.97(16) . . ?
N2 C32 C31 124.30(15) . . ?
C29' C28' C27 121.9(3) . . ?
N1 C29' C28' 120.1(3) . . ?
C32' C31' C30 135.4(4) . . ?
C32' C31' C34' 91.7(4) . . ?
C30 C31' C34' 49.7(2) . . ?
C31' C32' N2 110.5(4) . . ?
C31' C32' C33' 89.0(4) . . ?
N2 C32' C33' 46.08(19) . . ?
N2 C33 C34 124.56(17) . . ?
N2 C33' C34' 121.4(4) . . ?
N2 C33' C32' 47.11(19) . . ?
C34' C33' C32' 90.9(3) . . ?
C33 C34 C30 118.91(18) . . ?
C33' C34' C30 119.8(4) . . ?
C33' C34' C31' 86.0(3) . . ?
C30 C34' C31' 44.4(2) . . ?

loop_
_geom_bond_atom_site_label_1
_geom_bond_atom_site_label_2
_geom_bond_distance
_geom_bond_site_symmetry_2
_geom_bond_publ_flag
Zn1 O5 2.0264(8) . ?
Zn1 O7 2.0314(9) 1_545 ?
Zn1 N2 2.0338(11) 1_556 ?
Zn1 O4 2.0359(10) 1_455 ?
Zn1 O2 2.0841(9) . ?
Zn1 Zn2 2.9473(4) . ?
Zn2 N1 2.0147(11) . ?
Zn2 O8 2.0242(8) 1_545 ?
Zn2 O6 2.0249(8) . ?
Zn2 O1 2.0563(10) . ?
Zn2 O3 2.0655(9) 1_455 ?
O1 C1 1.2612(17) . ?
O2 C1 1.2698(14) . ?
O3 C12 1.2456(14) . ?
O3 Zn2 2.0655(9) 1_655 ?
O4 C12 1.2602(18) . ?
O4 Zn1 2.0359(10) 1_655 ?
O5 C13 1.2680(14) . ?
O6 C13 1.2547(14) . ?
O7 C24 1.2670(16) . ?
O7 Zn1 2.0314(9) 1_565 ?
O8 C24 1.2574(14) . ?
O8 Zn2 2.0242(8) 1_565 ?
N1 C29' 1.297(4) . ?
N1 C29 1.328(2) . ?
N1 C25 1.331(2) . ?
N1 C25' 1.453(4) . ?
N2 C33 1.338(2) . ?
N2 C32 1.339(2) . ?
N2 C33' 1.346(4) . ?
N2 C32' 1.369(4) . ?
N2 Zn1 2.0338(11) 1_554 ?
C1 C2 1.491(2) . ?
C2 C7 1.357(2) . ?
C2 C3 1.4142(17) . ?
C3 C4 1.361(2) . ?
C4 C5 1.409(2) . ?
C5 C8 1.404(2) . ?
C5 C6 1.4293(16) . ?
C6 C7 1.414(2) . ?
C6 C11 1.420(2) . ?
C8 C9 1.369(2) . ?
C9 C10 1.4062(17) . ?
C9 C12 1.507(2) . ?
C10 C11 1.349(2) . ?
C13 C14 1.4983(16) . ?
C14 C15 1.3744(18) . ?
C14 C19 1.4149(17) . ?
C15 C16 1.4101(16) . ?
C16 C23' 1.376(3) . ?
C16 C17 1.4086(16) . ?
C16 C23 1.501(3) . ?
C17 C18 1.4110(18) . ?
C17 C20 1.4142(15) . ?
C18 C19 1.3675(17) . ?
C20 C21 1.3584(17) . ?
C21 C22 1.409(3) . ?
C21 C22' 1.487(3) . ?
C21 C24 1.5055(16) . ?
C22 C23 1.314(3) . ?
C22' C23' 1.407(3) . ?
C25 C26 1.353(3) . ?
C25' C26' 1.372(5) . ?
C26 C27 1.440(3) . ?
C26' C27 1.480(3) . ?
C27 C28 1.318(2) . ?
C27 C28' 1.414(4) . ?
C27 C30 1.476(2) . ?
C30 C31' 1.329(6) . ?
C30 C31 1.358(2) . ?
C30 C34 1.382(2) . ?
C30 C34' 1.447(5) . ?
C28 C29 1.351(3) . ?
C31 C32 1.385(3) . ?
C28' C29' 1.392(5) . ?
C31' C32' 1.312(8) . ?
C31' C34' 1.894(6) . ?
C32' C33' 1.865(6) . ?
C33 C34 1.369(3) . ?
C33' C34' 1.375(6) . ?
